data_1556643
loop_
_publ_author_name
'Stennett, Tom E.'
'Jayaraman, Arumugam'
'Br\"uckner, Tobias'
'Schneider, Lea'
'Braunschweig, Holger'

_publ_section_title
;
 Hydrophosphination of boron--boron multiple bonds
;
_journal_issue 5
_journal_name_full 'Chemical Science'
_journal_page_first 1335
_journal_page_last 1341
_journal_paper_doi 10.1039/C9SC05908C
_journal_volume 11
_journal_year 2020
_chemical_formula_moiety 'C34 H48 B2 Br P3'
_chemical_formula_sum 'C34 H48 B2 Br P3'
_chemical_formula_weight 651.16
_space_group_crystal_system orthorhombic
_space_group_IT_number 61
_space_group_name_Hall '-P 2ac 2ab'
_space_group_name_H-M_alt 'P b c a'
_atom_sites_solution_hydrogens mixed
_atom_sites_solution_primary iterative
_atom_sites_solution_secondary difmap
_audit_creation_method SHELXL-2016/6
_audit_update_record
;
2019-09-17 deposited with the CCDC.	2019-12-16 downloaded from the CCDC.
;
_cell_angle_alpha 90
_cell_angle_beta 90
_cell_angle_gamma 90
_cell_formula_units_Z 8
_cell_length_a 10.5062(8)
_cell_length_b 17.5469(13)
_cell_length_c 36.649(3)
_cell_measurement_reflns_used 9657
_cell_measurement_temperature 100(2)
_cell_measurement_theta_max 27.11
_cell_measurement_theta_min 2.33
_cell_volume 6756.3(9)
_computing_cell_refinement 'Saint+ ver. V8.38A (Bruker AXS)'
_computing_data_collection 'APEX2 ver. 2014.9 (Bruker AXS)'
_computing_data_reduction 'Saint+ ver. V8.38A (Bruker AXS)'
_computing_molecular_graphics 'ShelXLe (Huebschle et all, 2011)'
_computing_publication_material 'SHELXL-2016/6 (Sheldrick, 2016)'
_computing_structure_refinement 'SHELXL-2016/6 (Sheldrick, 2016)'
_computing_structure_solution 'SHELXT (Sheldrick, 2014)'
_diffrn_ambient_temperature 100(2)
_diffrn_detector 'CCD area detector (Apex2)'
_diffrn_detector_area_resol_mean 8.333
_diffrn_measured_fraction_theta_full 1.000
_diffrn_measured_fraction_theta_max 1.000
_diffrn_measurement_device_type 'Bruker X8-APEX II'
_diffrn_measurement_method '\f and \w scans'
_diffrn_radiation_monochromator 'multi-layer mirror'
_diffrn_radiation_type MoK\a
_diffrn_radiation_wavelength 0.71073
_diffrn_reflns_av_R_equivalents 0.0560
_diffrn_reflns_av_unetI/netI 0.0208
_diffrn_reflns_Laue_measured_fraction_full 1.000
_diffrn_reflns_Laue_measured_fraction_max 1.000
_diffrn_reflns_limit_h_max 12
_diffrn_reflns_limit_h_min -12
_diffrn_reflns_limit_k_max 21
_diffrn_reflns_limit_k_min -20
_diffrn_reflns_limit_l_max 45
_diffrn_reflns_limit_l_min -45
_diffrn_reflns_number 108270
_diffrn_reflns_point_group_measured_fraction_full 1.000
_diffrn_reflns_point_group_measured_fraction_max 1.000
_diffrn_reflns_theta_full 26.000
_diffrn_reflns_theta_max 26.022
_diffrn_reflns_theta_min 2.223
_diffrn_source 'rotating-anode (Nonius FR-591)'
_exptl_absorpt_coefficient_mu 1.381
_exptl_absorpt_correction_T_max 0.7455
_exptl_absorpt_correction_T_min 0.6110
_exptl_absorpt_correction_type multi-scan
_exptl_absorpt_process_details 'SadAbs 2016/2 (Bruker AXS)'
_exptl_crystal_colour colourless
_exptl_crystal_density_diffrn 1.280
_exptl_crystal_description block
_exptl_crystal_F_000 2736
_exptl_crystal_size_max 0.3
_exptl_crystal_size_mid 0.2
_exptl_crystal_size_min 0.1
_refine_diff_density_max 0.635
_refine_diff_density_min -0.325
_refine_diff_density_rms 0.055
_refine_ls_extinction_method none
_refine_ls_goodness_of_fit_ref 1.057
_refine_ls_hydrogen_treatment mixed
_refine_ls_matrix_type full
_refine_ls_number_parameters 368
_refine_ls_number_reflns 6644
_refine_ls_number_restraints 0
_refine_ls_restrained_S_all 1.057
_refine_ls_R_factor_all 0.0353
_refine_ls_R_factor_gt 0.0294
_refine_ls_shift/su_max 0.002
_refine_ls_shift/su_mean 0.000
_refine_ls_structure_factor_coef Fsqd
_refine_ls_weighting_details 'w=1/[\s^2^(Fo^2^)+(0.0326P)^2^+5.8314P] where P=(Fo^2^+2Fc^2^)/3'
_refine_ls_weighting_scheme calc
_refine_ls_wR_factor_gt 0.0698
_refine_ls_wR_factor_ref 0.0727
_reflns_Friedel_coverage 0.000
_reflns_number_gt 5929
_reflns_number_total 6644
_reflns_threshold_expression 'I > 2\s(I)'
_cod_data_source_file c9sc05908c2.cif
_cod_data_source_block alldata_a_CCDC1
_cod_depositor_comments
;Adding full bibliography for 1556642--1556646.cif.

 Adding full bibliography for 1556642--1556646.cif.
;
_cod_database_code 1556643
_shelx_shelxl_version_number 2016/6
_shelx_space_group_comment
;
The symmetry employed for this shelxl refinement is uniquely defined
by the following loop, which should always be used as a source of
symmetry information in preference to the above space-group names.
They are only intended as comments.
;

loop_
_space_group_symop_operation_xyz
'x, y, z'
'-x+1/2, -y, z+1/2'
'-x, y+1/2, -z+1/2'
'x+1/2, -y+1/2, -z'
'-x, -y, -z'
'x-1/2, y, -z-1/2'
'x, -y-1/2, z-1/2'
'-x-1/2, y-1/2, z'

loop_
_atom_site_label
_atom_site_type_symbol
_atom_site_fract_x
_atom_site_fract_y
_atom_site_fract_z
_atom_site_U_iso_or_equiv
_atom_site_adp_type
_atom_site_occupancy
_atom_site_site_symmetry_order
_atom_site_calc_flag
_atom_site_refinement_flags_posn
_atom_site_refinement_flags_adp
Br01 Br 0.32475(2) 0.28988(2) 0.46283(2) 0.01904(6) Uani 1 1 d . .
B1 B 0.19155(19) 0.36570(12) 0.39199(5) 0.0121(4) Uani 1 1 d . .
H3 H 0.084(2) 0.3781(12) 0.3855(6) 0.019(5) Uiso 1 1 d . .
P002 P 0.26183(4) 0.45477(3) 0.36843(2) 0.01226(10) Uani 1 1 d . .
B2 B 0.21727(19) 0.37837(12) 0.43954(5) 0.0127(4) Uani 1 1 d . .
P003 P 0.21794(4) 0.26010(3) 0.37506(2) 0.01351(10) Uani 1 1 d . .
P004 P 0.05126(5) 0.36107(3) 0.46201(2) 0.01614(11) Uani 1 1 d . .
C005 C 0.26287(17) 0.52717(10) 0.43701(5) 0.0141(4) Uani 1 1 d . .
C006 C 0.26755(17) 0.45817(10) 0.45651(5) 0.0128(4) Uani 1 1 d . .
C007 C 0.30579(18) 0.59535(11) 0.45246(5) 0.0178(4) Uani 1 1 d . .
H007 H 0.302729 0.641013 0.438564 0.021 Uiso 1 1 calc R U
C008 C 0.31765(17) 0.46254(11) 0.49213(5) 0.0158(4) Uani 1 1 d . .
H008 H 0.323443 0.417158 0.506163 0.019 Uiso 1 1 calc R U
C009 C 0.35886(18) 0.53042(11) 0.50751(5) 0.0181(4) Uani 1 1 d . .
H009 H 0.391349 0.530843 0.531700 0.022 Uiso 1 1 calc R U
C00A C 0.38685(18) 0.24690(11) 0.36249(5) 0.0168(4) Uani 1 1 d . .
C00B C 0.35284(18) 0.59719(12) 0.48786(5) 0.0203(4) Uani 1 1 d . .
H00B H 0.380468 0.643837 0.498359 0.024 Uiso 1 1 calc R U
C00C C 0.21076(18) 0.53157(10) 0.39854(5) 0.0162(4) Uani 1 1 d . .
H00A H 0.237097 0.580745 0.387658 0.019 Uiso 1 1 calc R U
H00C H 0.116629 0.531319 0.399771 0.019 Uiso 1 1 calc R U
C00D C 0.13552(18) 0.24952(11) 0.33102(5) 0.0160(4) Uani 1 1 d . .
C00E C 0.43533(17) 0.46341(11) 0.36274(5) 0.0154(4) Uani 1 1 d . .
H00E H 0.457925 0.434131 0.340244 0.018 Uiso 1 1 calc R U
C00F C 0.19459(18) 0.48633(11) 0.32437(5) 0.0168(4) Uani 1 1 d . .
H00F H 0.233028 0.537267 0.319046 0.020 Uiso 1 1 calc R U
C00G C 0.46352(19) 0.20483(11) 0.38619(6) 0.0205(4) Uani 1 1 d . .
H00G H 0.426906 0.182880 0.407436 0.025 Uiso 1 1 calc R U
C00H C 0.44333(19) 0.27661(11) 0.33101(5) 0.0196(4) Uani 1 1 d . .
H00H H 0.392905 0.304706 0.314222 0.024 Uiso 1 1 calc R U
C00I C 0.04946(19) 0.49849(13) 0.32613(5) 0.0232(4) Uani 1 1 d . .
H00D H 0.006882 0.449262 0.331158 0.028 Uiso 1 1 calc R U
H00I H 0.028912 0.533922 0.346310 0.028 Uiso 1 1 calc R U
C00J C 0.01180(19) 0.27776(11) 0.32696(5) 0.0207(4) Uani 1 1 d . .
H00J H -0.024724 0.307002 0.346092 0.025 Uiso 1 1 calc R U
C00K C 0.48029(19) 0.54549(12) 0.35647(6) 0.0245(5) Uani 1 1 d . .
H00K H 0.460147 0.576752 0.378205 0.029 Uiso 1 1 calc R U
H00L H 0.434617 0.567481 0.335321 0.029 Uiso 1 1 calc R U
C00L C 0.0519(2) 0.35199(12) 0.51128(5) 0.0255(5) Uani 1 1 d . .
H00M H 0.090600 0.303236 0.518132 0.038 Uiso 1 1 calc R U
H00N H -0.035749 0.353954 0.520404 0.038 Uiso 1 1 calc R U
H00O H 0.101103 0.393872 0.521950 0.038 Uiso 1 1 calc R U
C00M C -0.0346(2) 0.27869(12) 0.44560(6) 0.0226(4) Uani 1 1 d . .
H00P H -0.050931 0.284290 0.419414 0.034 Uiso 1 1 calc R U
H00Q H -0.115653 0.274360 0.458655 0.034 Uiso 1 1 calc R U
H00R H 0.016336 0.232729 0.449835 0.034 Uiso 1 1 calc R U
C00N C -0.04979(19) 0.44182(12) 0.45295(6) 0.0257(5) Uani 1 1 d . .
H00S H -0.068060 0.444480 0.426762 0.039 Uiso 1 1 calc R U
H00T H -0.006620 0.488637 0.460667 0.039 Uiso 1 1 calc R U
H00U H -0.129678 0.436287 0.466503 0.039 Uiso 1 1 calc R U
C00O C 0.50964(17) 0.42681(11) 0.39435(5) 0.0176(4) Uani 1 1 d . .
H00V H 0.490286 0.454201 0.417308 0.021 Uiso 1 1 calc R U
H00W H 0.482496 0.373138 0.397300 0.021 Uiso 1 1 calc R U
C00P C 0.65271(18) 0.42963(13) 0.38716(6) 0.0228(4) Uani 1 1 d . .
H00X H 0.698558 0.407944 0.408347 0.027 Uiso 1 1 calc R U
H00Y H 0.672893 0.398054 0.365532 0.027 Uiso 1 1 calc R U
C00Q C 0.22880(19) 0.43464(12) 0.29212(5) 0.0218(4) Uani 1 1 d . .
H00Z H 0.322422 0.428949 0.290700 0.026 Uiso 1 1 calc R U
H010 H 0.191460 0.383473 0.295993 0.026 Uiso 1 1 calc R U
C00R C 0.1837(2) 0.20488(11) 0.30259(5) 0.0211(4) Uani 1 1 d . .
H011 H 0.266435 0.183549 0.304755 0.025 Uiso 1 1 calc R U
C00S C 0.5717(2) 0.26577(12) 0.32387(6) 0.0262(5) Uani 1 1 d . .
H012 H 0.608256 0.286326 0.302302 0.031 Uiso 1 1 calc R U
C00U C -0.0592(2) 0.26401(13) 0.29550(6) 0.0268(5) Uani 1 1 d . .
H013 H -0.142532 0.284438 0.293250 0.032 Uiso 1 1 calc R U
C00V C 0.6242(2) 0.54766(14) 0.34932(6) 0.0315(5) Uani 1 1 d . .
H014 H 0.643227 0.520314 0.326331 0.038 Uiso 1 1 calc R U
H015 H 0.651967 0.601232 0.346413 0.038 Uiso 1 1 calc R U
C00W C 0.1127(2) 0.19101(13) 0.27113(6) 0.0279(5) Uani 1 1 d . .
H016 H 0.147909 0.161013 0.252046 0.034 Uiso 1 1 calc R U
C00X C 0.6981(2) 0.51092(13) 0.38061(6) 0.0283(5) Uani 1 1 d . .
H017 H 0.790064 0.510522 0.374672 0.034 Uiso 1 1 calc R U
H018 H 0.686246 0.541313 0.403114 0.034 Uiso 1 1 calc R U
C00Y C -0.0001(2) 0.53121(13) 0.29014(6) 0.0295(5) Uani 1 1 d . .
H019 H -0.093833 0.536077 0.291417 0.035 Uiso 1 1 calc R U
H01A H 0.035968 0.582775 0.286471 0.035 Uiso 1 1 calc R U
C00Z C 0.1790(2) 0.46785(14) 0.25628(6) 0.0293(5) Uani 1 1 d . .
H01B H 0.222515 0.516793 0.251267 0.035 Uiso 1 1 calc R U
H01C H 0.198822 0.432402 0.236044 0.035 Uiso 1 1 calc R U
C010 C 0.5927(2) 0.19444(12) 0.37927(6) 0.0277(5) Uani 1 1 d . .
H01D H 0.643661 0.166336 0.395922 0.033 Uiso 1 1 calc R U
C012 C -0.0083(2) 0.22065(13) 0.26757(6) 0.0300(5) Uani 1 1 d . .
H01E H -0.056381 0.211335 0.246070 0.036 Uiso 1 1 calc R U
C013 C 0.6468(2) 0.22511(13) 0.34807(7) 0.0298(5) Uani 1 1 d . .
H01F H 0.734986 0.218283 0.343300 0.036 Uiso 1 1 calc R U
C014 C 0.0353(2) 0.48105(14) 0.25788(6) 0.0310(5) Uani 1 1 d . .
H01G H 0.006772 0.505654 0.234990 0.037 Uiso 1 1 calc R U
H01H H -0.008840 0.431415 0.260042 0.037 Uiso 1 1 calc R U

loop_
_atom_site_aniso_label
_atom_site_aniso_U_11
_atom_site_aniso_U_22
_atom_site_aniso_U_33
_atom_site_aniso_U_23
_atom_site_aniso_U_13
_atom_site_aniso_U_12
Br01 0.02543(11) 0.01653(10) 0.01516(10) 0.00054(7) -0.00557(7) 0.00599(8)
B1 0.0114(9) 0.0137(10) 0.0111(9) 0.0013(8) 0.0003(7) -0.0008(8)
P002 0.0113(2) 0.0148(2) 0.0107(2) 0.00174(17) -0.00229(17) -0.00047(18)
B2 0.0114(9) 0.0145(10) 0.0121(9) 0.0026(8) 0.0007(8) 0.0014(8)
P003 0.0142(2) 0.0148(2) 0.0115(2) -0.00083(18) -0.00052(18) -0.00048(19)
P004 0.0149(2) 0.0188(2) 0.0147(2) -0.00130(19) 0.00333(18) -0.00296(19)
C005 0.0111(8) 0.0164(9) 0.0149(9) -0.0021(7) 0.0018(7) 0.0019(7)
C006 0.0090(8) 0.0171(9) 0.0123(8) -0.0018(7) 0.0028(7) 0.0011(7)
C007 0.0179(9) 0.0148(9) 0.0206(9) -0.0015(8) 0.0023(8) 0.0007(8)
C008 0.0133(9) 0.0217(10) 0.0124(9) 0.0000(7) 0.0018(7) 0.0015(8)
C009 0.0147(9) 0.0259(10) 0.0136(9) -0.0049(8) 0.0005(7) 0.0001(8)
C00A 0.0166(9) 0.0152(9) 0.0185(9) -0.0046(7) 0.0006(7) 0.0021(8)
C00B 0.0171(9) 0.0218(10) 0.0220(10) -0.0085(8) 0.0019(8) -0.0028(8)
C00C 0.0182(9) 0.0138(9) 0.0166(9) 0.0010(7) -0.0009(7) 0.0021(7)
C00D 0.0192(9) 0.0159(9) 0.0128(8) 0.0006(7) -0.0016(7) -0.0061(8)
C00E 0.0120(9) 0.0201(10) 0.0141(9) 0.0005(7) -0.0021(7) -0.0013(7)
C00F 0.0165(9) 0.0204(10) 0.0134(9) 0.0068(7) -0.0050(7) -0.0026(8)
C00G 0.0212(10) 0.0182(10) 0.0222(10) -0.0023(8) -0.0010(8) 0.0025(8)
C00H 0.0200(10) 0.0201(10) 0.0187(9) -0.0017(8) 0.0006(8) 0.0004(8)
C00I 0.0185(10) 0.0327(11) 0.0185(10) 0.0039(8) -0.0060(8) 0.0031(9)
C00J 0.0184(10) 0.0259(11) 0.0178(9) -0.0009(8) -0.0002(8) -0.0052(8)
C00K 0.0195(10) 0.0243(11) 0.0298(11) 0.0086(9) -0.0041(9) -0.0068(9)
C00L 0.0308(12) 0.0304(11) 0.0152(10) -0.0020(8) 0.0079(8) -0.0093(9)
C00M 0.0216(10) 0.0251(11) 0.0212(10) -0.0035(8) 0.0042(8) -0.0105(8)
C00N 0.0150(10) 0.0306(12) 0.0314(11) -0.0019(9) 0.0048(8) 0.0032(9)
C00O 0.0132(9) 0.0225(10) 0.0169(9) 0.0015(8) -0.0032(7) -0.0005(8)
C00P 0.0134(9) 0.0325(12) 0.0225(10) -0.0020(9) -0.0039(8) -0.0004(8)
C00Q 0.0196(10) 0.0331(11) 0.0128(9) 0.0045(8) -0.0020(8) -0.0031(9)
C00R 0.0253(10) 0.0214(10) 0.0166(10) -0.0022(8) 0.0001(8) -0.0033(8)
C00S 0.0245(11) 0.0268(11) 0.0273(11) -0.0027(9) 0.0087(9) -0.0012(9)
C00U 0.0195(10) 0.0363(12) 0.0245(10) 0.0037(9) -0.0065(9) -0.0078(9)
C00V 0.0213(11) 0.0380(13) 0.0352(12) 0.0111(10) -0.0016(9) -0.0132(10)
C00W 0.0383(13) 0.0297(12) 0.0158(10) -0.0075(8) -0.0012(9) -0.0059(10)
C00X 0.0161(10) 0.0401(13) 0.0287(11) -0.0002(10) -0.0020(8) -0.0088(9)
C00Y 0.0231(11) 0.0373(13) 0.0280(11) 0.0114(10) -0.0129(9) 0.0001(10)
C00Z 0.0259(11) 0.0478(14) 0.0140(10) 0.0067(9) -0.0040(8) -0.0076(10)
C010 0.0224(11) 0.0262(11) 0.0343(12) 0.0004(9) -0.0023(9) 0.0076(9)
C012 0.0323(12) 0.0407(13) 0.0169(10) -0.0016(9) -0.0080(9) -0.0123(10)
C013 0.0184(10) 0.0299(12) 0.0412(13) -0.0029(10) 0.0071(9) 0.0061(9)
C014 0.0271(11) 0.0466(14) 0.0194(10) 0.0108(10) -0.0111(9) -0.0079(10)

loop_
_atom_type_symbol
_atom_type_description
_atom_type_scat_dispersion_real
_atom_type_scat_dispersion_imag
_atom_type_scat_source
C C 0.0033 0.0016 'International Tables Vol C Tables 4.2.6.8 and 6.1.1.4'
H H 0.0000 0.0000 'International Tables Vol C Tables 4.2.6.8 and 6.1.1.4'
B B 0.0013 0.0007 'International Tables Vol C Tables 4.2.6.8 and 6.1.1.4'
Br Br -0.2901 2.4595 'International Tables Vol C Tables 4.2.6.8 and 6.1.1.4'
P P 0.1023 0.0942 'International Tables Vol C Tables 4.2.6.8 and 6.1.1.4'

loop_
_geom_angle_atom_site_label_1
_geom_angle_atom_site_label_2
_geom_angle_atom_site_label_3
_geom_angle
B2 B1 P002 106.19(12)
B2 B1 P003 113.84(12)
P002 B1 P003 124.42(10)
B2 B1 H3 108.7(10)
P002 B1 H3 97.3(10)
P003 B1 H3 104.2(10)
C00C P002 C00E 107.41(9)
C00C P002 C00F 101.24(9)
C00E P002 C00F 104.76(8)
C00C P002 B1 102.42(9)
C00E P002 B1 119.72(9)
C00F P002 B1 119.14(9)
C006 B2 B1 122.27(15)
C006 B2 P004 105.27(12)
B1 B2 P004 104.97(12)
C006 B2 Br01 107.90(12)
B1 B2 Br01 112.82(12)
P004 B2 Br01 101.17(9)
C00D P003 C00A 102.73(9)
C00D P003 B1 107.71(9)
C00A P003 B1 109.33(8)
C00N P004 C00M 105.89(10)
C00N P004 C00L 104.76(10)
C00M P004 C00L 105.25(10)
C00N P004 B2 109.05(9)
C00M P004 B2 115.45(9)
C00L P004 B2 115.51(9)
C007 C005 C006 121.29(17)
C007 C005 C00C 116.74(17)
C006 C005 C00C 121.96(16)
C005 C006 C008 115.88(17)
C005 C006 B2 122.50(15)
C008 C006 B2 121.61(16)
C00B C007 C005 120.86(18)
C00B C007 H007 119.6
C005 C007 H007 119.6
C009 C008 C006 122.67(18)
C009 C008 H008 118.7
C006 C008 H008 118.7
C00B C009 C008 120.24(17)
C00B C009 H009 119.9
C008 C009 H009 119.9
C00G C00A C00H 117.76(18)
C00G C00A P003 117.72(15)
C00H C00A P003 124.52(15)
C009 C00B C007 119.04(18)
C009 C00B H00B 120.5
C007 C00B H00B 120.5
C005 C00C P002 114.80(13)
C005 C00C H00A 108.6
P002 C00C H00A 108.6
C005 C00C H00C 108.6
P002 C00C H00C 108.6
H00A C00C H00C 107.5
C00R C00D C00J 117.07(17)
C00R C00D P003 122.66(15)
C00J C00D P003 119.65(14)
C00K C00E C00O 110.42(15)
C00K C00E P002 113.55(13)
C00O C00E P002 112.51(13)
C00K C00E H00E 106.6
C00O C00E H00E 106.6
P002 C00E H00E 106.6
C00Q C00F C00I 110.27(16)
C00Q C00F P002 114.02(13)
C00I C00F P002 112.52(13)
C00Q C00F H00F 106.5
C00I C00F H00F 106.5
P002 C00F H00F 106.5
C010 C00G C00A 121.2(2)
C010 C00G H00G 119.4
C00A C00G H00G 119.4
C00S C00H C00A 121.15(19)
C00S C00H H00H 119.4
C00A C00H H00H 119.4
C00Y C00I C00F 110.63(17)
C00Y C00I H00D 109.5
C00F C00I H00D 109.5
C00Y C00I H00I 109.5
C00F C00I H00I 109.5
H00D C00I H00I 108.1
C00U C00J C00D 121.58(19)
C00U C00J H00J 119.2
C00D C00J H00J 119.2
C00E C00K C00V 110.63(18)
C00E C00K H00K 109.5
C00V C00K H00K 109.5
C00E C00K H00L 109.5
C00V C00K H00L 109.5
H00K C00K H00L 108.1
P004 C00L H00M 109.5
P004 C00L H00N 109.5
H00M C00L H00N 109.5
P004 C00L H00O 109.5
H00M C00L H00O 109.5
H00N C00L H00O 109.5
P004 C00M H00P 109.5
P004 C00M H00Q 109.5
H00P C00M H00Q 109.5
P004 C00M H00R 109.5
H00P C00M H00R 109.5
H00Q C00M H00R 109.5
P004 C00N H00S 109.5
P004 C00N H00T 109.5
H00S C00N H00T 109.5
P004 C00N H00U 109.5
H00S C00N H00U 109.5
H00T C00N H00U 109.5
C00P C00O C00E 110.86(16)
C00P C00O H00V 109.5
C00E C00O H00V 109.5
C00P C00O H00W 109.5
C00E C00O H00W 109.5
H00V C00O H00W 108.1
C00X C00P C00O 111.48(17)
C00X C00P H00X 109.3
C00O C00P H00X 109.3
C00X C00P H00Y 109.3
C00O C00P H00Y 109.3
H00X C00P H00Y 108.0
C00Z C00Q C00F 110.89(17)
C00Z C00Q H00Z 109.5
C00F C00Q H00Z 109.5
C00Z C00Q H010 109.5
C00F C00Q H010 109.5
H00Z C00Q H010 108.0
C00W C00R C00D 121.4(2)
C00W C00R H011 119.3
C00D C00R H011 119.3
C013 C00S C00H 120.3(2)
C013 C00S H012 119.9
C00H C00S H012 119.9
C012 C00U C00J 120.1(2)
C012 C00U H013 120.0
C00J C00U H013 120.0
C00X C00V C00K 111.24(18)
C00X C00V H014 109.4
C00K C00V H014 109.4
C00X C00V H015 109.4
C00K C00V H015 109.4
H014 C00V H015 108.0
C012 C00W C00R 120.3(2)
C012 C00W H016 119.8
C00R C00W H016 119.8
C00P C00X C00V 110.73(17)
C00P C00X H017 109.5
C00V C00X H017 109.5
C00P C00X H018 109.5
C00V C00X H018 109.5
H017 C00X H018 108.1
C014 C00Y C00I 111.73(18)
C014 C00Y H019 109.3
C00I C00Y H019 109.3
C014 C00Y H01A 109.3
C00I C00Y H01A 109.3
H019 C00Y H01A 107.9
C014 C00Z C00Q 111.26(17)
C014 C00Z H01B 109.4
C00Q C00Z H01B 109.4
C014 C00Z H01C 109.4
C00Q C00Z H01C 109.4
H01B C00Z H01C 108.0
C013 C010 C00G 120.0(2)
C013 C010 H01D 120.0
C00G C010 H01D 120.0
C00W C012 C00U 119.56(19)
C00W C012 H01E 120.2
C00U C012 H01E 120.2
C00S C013 C010 119.6(2)
C00S C013 H01F 120.2
C010 C013 H01F 120.2
C00Y C014 C00Z 111.05(18)
C00Y C014 H01G 109.4
C00Z C014 H01G 109.4
C00Y C014 H01H 109.4
C00Z C014 H01H 109.4
H01G C014 H01H 108.0

loop_
_geom_bond_atom_site_label_1
_geom_bond_atom_site_label_2
_geom_bond_distance
Br01 B2 2.101(2)
B1 B2 1.777(3)
B1 P002 1.932(2)
B1 P003 1.974(2)
B1 H3 1.18(2)
P002 C00C 1.8225(19)
P002 C00E 1.8411(19)
P002 C00F 1.8477(18)
B2 C006 1.621(3)
B2 P004 1.953(2)
P003 C00D 1.8411(18)
P003 C00A 1.8481(19)
P004 C00N 1.801(2)
P004 C00M 1.807(2)
P004 C00L 1.813(2)
C005 C007 1.398(3)
C005 C006 1.407(3)
C005 C00C 1.515(2)
C006 C008 1.410(2)
C007 C00B 1.388(3)
C007 H007 0.9500
C008 C009 1.387(3)
C008 H008 0.9500
C009 C00B 1.377(3)
C009 H009 0.9500
C00A C00G 1.396(3)
C00A C00H 1.398(3)
C00B H00B 0.9500
C00C H00A 0.9900
C00C H00C 0.9900
C00D C00R 1.398(3)
C00D C00J 1.399(3)
C00E C00K 1.533(3)
C00E C00O 1.538(2)
C00E H00E 1.0000
C00F C00Q 1.532(3)
C00F C00I 1.541(3)
C00F H00F 1.0000
C00G C010 1.393(3)
C00G H00G 0.9500
C00H C00S 1.387(3)
C00H H00H 0.9500
C00I C00Y 1.530(3)
C00I H00D 0.9900
C00I H00I 0.9900
C00J C00U 1.394(3)
C00J H00J 0.9500
C00K C00V 1.535(3)
C00K H00K 0.9900
C00K H00L 0.9900
C00L H00M 0.9800
C00L H00N 0.9800
C00L H00O 0.9800
C00M H00P 0.9800
C00M H00Q 0.9800
C00M H00R 0.9800
C00N H00S 0.9800
C00N H00T 0.9800
C00N H00U 0.9800
C00O C00P 1.527(3)
C00O H00V 0.9900
C00O H00W 0.9900
C00P C00X 1.523(3)
C00P H00X 0.9900
C00P H00Y 0.9900
C00Q C00Z 1.529(3)
C00Q H00Z 0.9900
C00Q H010 0.9900
C00R C00W 1.394(3)
C00R H011 0.9500
C00S C013 1.385(3)
C00S H012 0.9500
C00U C012 1.383(3)
C00U H013 0.9500
C00V C00X 1.528(3)
C00V H014 0.9900
C00V H015 0.9900
C00W C012 1.380(3)
C00W H016 0.9500
C00X H017 0.9900
C00X H018 0.9900
C00Y C014 1.520(3)
C00Y H019 0.9900
C00Y H01A 0.9900
C00Z C014 1.528(3)
C00Z H01B 0.9900
C00Z H01C 0.9900
C010 C013 1.386(3)
C010 H01D 0.9500
C012 H01E 0.9500
C013 H01F 0.9500
C014 H01G 0.9900
C014 H01H 0.9900

loop_
_geom_torsion_atom_site_label_1
_geom_torsion_atom_site_label_2
_geom_torsion_atom_site_label_3
_geom_torsion_atom_site_label_4
_geom_torsion
P002 B1 B2 C006 9.5(2)
P003 B1 B2 C006 150.07(14)
P002 B1 B2 P004 128.98(10)
P003 B1 B2 P004 -90.50(13)
P002 B1 B2 Br01 -121.75(11)
P003 B1 B2 Br01 18.77(16)
C007 C005 C006 C008 0.0(3)
C00C C005 C006 C008 -179.62(16)
C007 C005 C006 B2 179.37(17)
C00C C005 C006 B2 -0.3(3)
B1 B2 C006 C005 16.8(3)
P004 B2 C006 C005 -102.45(17)
Br01 B2 C006 C005 150.14(14)
B1 B2 C006 C008 -163.85(16)
P004 B2 C006 C008 76.86(18)
Br01 B2 C006 C008 -30.5(2)
C006 C005 C007 C00B -0.9(3)
C00C C005 C007 C00B 178.73(17)
C005 C006 C008 C009 0.7(3)
B2 C006 C008 C009 -178.65(17)
C006 C008 C009 C00B -0.5(3)
C00D P003 C00A C00G -139.98(15)
B1 P003 C00A C00G 105.84(16)
C00D P003 C00A C00H 40.51(18)
B1 P003 C00A C00H -73.67(18)
C008 C009 C00B C007 -0.4(3)
C005 C007 C00B C009 1.1(3)
C007 C005 C00C P002 137.13(15)
C006 C005 C00C P002 -43.2(2)
C00E P002 C00C C005 -64.44(15)
C00F P002 C00C C005 -173.98(14)
B1 P002 C00C C005 62.50(15)
C00A P003 C00D C00R 28.41(18)
B1 P003 C00D C00R 143.77(16)
C00A P003 C00D C00J -160.89(15)
B1 P003 C00D C00J -45.53(17)
C00C P002 C00E C00K -43.66(16)
C00F P002 C00E C00K 63.43(15)
B1 P002 C00E C00K -159.67(13)
C00C P002 C00E C00O 82.68(15)
C00F P002 C00E C00O -170.23(13)
B1 P002 C00E C00O -33.33(17)
C00C P002 C00F C00Q 176.49(14)
C00E P002 C00F C00Q 64.91(15)
B1 P002 C00F C00Q -72.29(16)
C00C P002 C00F C00I -56.97(16)
C00E P002 C00F C00I -168.55(14)
B1 P002 C00F C00I 54.25(18)
C00H C00A C00G C010 1.7(3)
P003 C00A C00G C010 -177.88(16)
C00G C00A C00H C00S -1.1(3)
P003 C00A C00H C00S 178.43(16)
C00Q C00F C00I C00Y -56.5(2)
P002 C00F C00I C00Y 175.02(15)
C00R C00D C00J C00U -1.9(3)
P003 C00D C00J C00U -173.10(16)
C00O C00E C00K C00V 56.5(2)
P002 C00E C00K C00V -176.07(14)
C00K C00E C00O C00P -56.5(2)
P002 C00E C00O C00P 175.54(14)
C00E C00O C00P C00X 56.4(2)
C00I C00F C00Q C00Z 56.9(2)
P002 C00F C00Q C00Z -175.41(14)
C00J C00D C00R C00W 1.8(3)
P003 C00D C00R C00W 172.74(16)
C00A C00H C00S C013 -0.1(3)
C00D C00J C00U C012 0.9(3)
C00E C00K C00V C00X -56.6(2)
C00D C00R C00W C012 -0.8(3)
C00O C00P C00X C00V -56.0(2)
C00K C00V C00X C00P 56.0(3)
C00F C00I C00Y C014 56.1(2)
C00F C00Q C00Z C014 -56.5(2)
C00A C00G C010 C013 -1.0(3)
C00R C00W C012 C00U -0.3(3)
C00J C00U C012 C00W 0.2(3)
C00H C00S C013 C010 0.8(3)
C00G C010 C013 C00S -0.2(3)
C00I C00Y C014 C00Z -55.4(2)
C00Q C00Z C014 C00Y 55.4(3)
